data_7238035
loop_
_publ_author_name
'Yu, Yun'
'Fan, Yuanyuan'
'Wang, Can'
'Wei, Yao'
'Liao, Qiuyan'
'Li, Qianqian'
'Li, Zhen'

_publ_section_title
;
 Phenanthroimidazole derivatives with minor structural differences:
 crystalline polymorphisms, different molecular packing, and totally
 different mechanoluminescence
;
_journal_issue 44
_journal_name_full 'Journal of Materials Chemistry C'
_journal_page_first 13759
_journal_paper_doi 10.1039/C9TC05218F
_journal_volume 7
_journal_year 2019
_chemical_formula_sum 'C37 H37 B N2 O2'
_chemical_formula_weight 552.49
_space_group_crystal_system triclinic
_space_group_IT_number 2
_space_group_name_Hall '-P 1'
_space_group_name_H-M_alt 'P -1'
_atom_sites_solution_hydrogens geom
_audit_creation_method SHELXL-2014/7
_audit_update_record
;
2019-08-21 deposited with the CCDC.	2019-10-22 downloaded from the CCDC.
;
_cell_angle_alpha 77.441(3)
_cell_angle_beta 89.437(3)
_cell_angle_gamma 80.778(3)
_cell_formula_units_Z 2
_cell_length_a 10.2530(19)
_cell_length_b 10.807(2)
_cell_length_c 14.406(3)
_cell_measurement_reflns_used 4813
_cell_measurement_temperature 296(2)
_cell_measurement_theta_max 30.91
_cell_measurement_theta_min 2.16
_cell_volume 1537.4(5)
_computing_cell_refinement 'Bruker SAINT'
_computing_data_collection 'Bruker APEX2'
_computing_data_reduction 'Bruker SAINT'
_computing_molecular_graphics 'Bruker SHELXTL'
_computing_publication_material 'Bruker SHELXTL'
_computing_structure_refinement 'SHELXL-2014/7 (Sheldrick, 2014)'
_computing_structure_solution 'SHELXS-97 (Sheldrick, 2008)'
_diffrn_ambient_temperature 296(2)
_diffrn_measured_fraction_theta_full 0.990
_diffrn_measured_fraction_theta_max 0.990
_diffrn_measurement_device_type 'Bruker APEX-II CCD'
_diffrn_measurement_method '\f and \w scans'
_diffrn_radiation_type MoK\a
_diffrn_radiation_wavelength 0.71073
_diffrn_reflns_av_R_equivalents 0.0302
_diffrn_reflns_av_unetI/netI 0.0448
_diffrn_reflns_Laue_measured_fraction_full 0.990
_diffrn_reflns_Laue_measured_fraction_max 0.990
_diffrn_reflns_limit_h_max 9
_diffrn_reflns_limit_h_min -12
_diffrn_reflns_limit_k_max 13
_diffrn_reflns_limit_k_min -13
_diffrn_reflns_limit_l_max 17
_diffrn_reflns_limit_l_min -16
_diffrn_reflns_number 11162
_diffrn_reflns_point_group_measured_fraction_full 0.990
_diffrn_reflns_point_group_measured_fraction_max 0.990
_diffrn_reflns_theta_full 25.242
_diffrn_reflns_theta_max 25.497
_diffrn_reflns_theta_min 1.956
_exptl_absorpt_coefficient_mu 0.073
_exptl_absorpt_correction_type none
_exptl_crystal_colour colorless
_exptl_crystal_density_diffrn 1.193
_exptl_crystal_description block
_exptl_crystal_F_000 588
_exptl_crystal_size_max 0.120
_exptl_crystal_size_mid 0.100
_exptl_crystal_size_min 0.100
_refine_diff_density_max 0.283
_refine_diff_density_min -0.211
_refine_diff_density_rms 0.057
_refine_ls_extinction_coef 0.024(4)
_refine_ls_extinction_expression Fc^*^=kFc[1+0.001xFc^2^\l^3^/sin(2\q)]^-1/4^
_refine_ls_extinction_method 'SHELXL-2014/7 (Sheldrick 2014'
_refine_ls_goodness_of_fit_ref 1.034
_refine_ls_hydrogen_treatment constr
_refine_ls_matrix_type full
_refine_ls_number_parameters 387
_refine_ls_number_reflns 5669
_refine_ls_number_restraints 0
_refine_ls_restrained_S_all 1.034
_refine_ls_R_factor_all 0.0682
_refine_ls_R_factor_gt 0.0519
_refine_ls_shift/su_max 0.001
_refine_ls_shift/su_mean 0.000
_refine_ls_structure_factor_coef Fsqd
_refine_ls_weighting_details 'w=1/[\s^2^(Fo^2^)+(0.1062P)^2^+0.3334P] where P=(Fo^2^+2Fc^2^)/3'
_refine_ls_weighting_scheme calc
_refine_ls_wR_factor_gt 0.1553
_refine_ls_wR_factor_ref 0.1771
_reflns_Friedel_coverage 0.000
_reflns_number_gt 4316
_reflns_number_total 5669
_reflns_threshold_expression 'I > 2\s(I)'
_cod_data_source_file c9tc05218f2.cif
_cod_data_source_block mo_171113A_0m
_cod_original_cell_volume 1537.5(5)
_cod_database_code 7238035
_shelx_shelxl_version_number 2014/7
_shelx_space_group_comment
; 
The symmetry employed for this shelxl refinement is uniquely defined 
by the following loop, which should always be used as a source of 
symmetry information in preference to the above space-group names. 
They are only intended as comments. 
;
_shelx_estimated_absorpt_t_min 0.991
_shelx_estimated_absorpt_t_max 0.993

loop_
_space_group_symop_operation_xyz
'x, y, z'
'-x, -y, -z'

loop_
_atom_site_label
_atom_site_type_symbol
_atom_site_fract_x
_atom_site_fract_y
_atom_site_fract_z
_atom_site_U_iso_or_equiv
_atom_site_adp_type
_atom_site_occupancy
_atom_site_site_symmetry_order
_atom_site_calc_flag
_atom_site_refinement_flags_posn
_atom_site_refinement_flags_adp
B1 B 0.4336(2) 0.7226(2) 0.64119(15) 0.0411(5) Uani 1 1 d . .
C1 C 0.68228(18) 0.60779(16) 1.02063(12) 0.0359(4) Uani 1 1 d . .
C2 C 0.81364(17) 0.52250(16) 1.14770(12) 0.0333(4) Uani 1 1 d . .
C3 C 0.75036(17) 0.64436(17) 1.15015(12) 0.0349(4) Uani 1 1 d . .
C4 C 0.77502(18) 0.70516(18) 1.22617(12) 0.0373(4) Uani 1 1 d . .
C5 C 0.7115(2) 0.8288(2) 1.22924(15) 0.0472(5) Uani 1 1 d . .
H5 H 0.6505 0.8736 1.1815 0.057 Uiso 1 1 calc R U
C6 C 0.7390(2) 0.8842(2) 1.30263(17) 0.0571(6) Uani 1 1 d . .
H6 H 0.6971 0.9665 1.3045 0.069 Uiso 1 1 calc R U
C7 C 0.8292(2) 0.8168(2) 1.37370(16) 0.0596(6) Uani 1 1 d . .
H7 H 0.8475 0.8544 1.4233 0.071 Uiso 1 1 calc R U
C8 C 0.8921(2) 0.6956(2) 1.37198(15) 0.0518(5) Uani 1 1 d . .
H8 H 0.9509 0.6515 1.4213 0.062 Uiso 1 1 calc R U
C9 C 0.86946(19) 0.63639(18) 1.29734(12) 0.0392(4) Uani 1 1 d . .
C10 C 0.94187(19) 0.51008(18) 1.29063(12) 0.0385(4) Uani 1 1 d . .
C11 C 1.0469(2) 0.4466(2) 1.35422(15) 0.0530(5) Uani 1 1 d . .
H11 H 1.0670 0.4838 1.4036 0.064 Uiso 1 1 calc R U
C12 C 1.1201(2) 0.3328(2) 1.34639(17) 0.0607(6) Uani 1 1 d . .
H12 H 1.1895 0.2944 1.3894 0.073 Uiso 1 1 calc R U
C13 C 1.0914(2) 0.2742(2) 1.27430(16) 0.0583(6) Uani 1 1 d . .
H13 H 1.1410 0.1962 1.2691 0.070 Uiso 1 1 calc R U
C14 C 0.9894(2) 0.33174(19) 1.21049(14) 0.0457(5) Uani 1 1 d . .
H14 H 0.9700 0.2914 1.1627 0.055 Uiso 1 1 calc R U
C15 C 0.91341(17) 0.45096(17) 1.21609(12) 0.0354(4) Uani 1 1 d . .
C16 C 0.79899(17) 0.38549(16) 1.02608(12) 0.0334(4) Uani 1 1 d . .
C17 C 0.74195(19) 0.27935(17) 1.06430(13) 0.0392(4) Uani 1 1 d . .
H17 H 0.6957 0.2757 1.1204 0.047 Uiso 1 1 calc R U
C18 C 0.7538(2) 0.17844(18) 1.01880(13) 0.0424(5) Uani 1 1 d . .
H18 H 0.7151 0.1070 1.0450 0.051 Uiso 1 1 calc R U
C19 C 0.82225(18) 0.18069(17) 0.93456(12) 0.0369(4) Uani 1 1 d . .
C20 C 0.8844(2) 0.28608(18) 0.90135(13) 0.0432(5) Uani 1 1 d . .
H20 H 0.9353 0.2883 0.8474 0.052 Uiso 1 1 calc R U
C21 C 0.87306(19) 0.38773(18) 0.94605(13) 0.0413(4) Uani 1 1 d . .
H21 H 0.9154 0.4575 0.9221 0.050 Uiso 1 1 calc R U
C22 C 0.8182(2) 0.07545(19) 0.87974(14) 0.0472(5) Uani 1 1 d . .
C23 C 0.6788(3) 0.0974(2) 0.83458(18) 0.0708(7) Uani 1 1 d . .
H23A H 0.6149 0.0898 0.8838 0.106 Uiso 1 1 calc R U
H23B H 0.6736 0.0342 0.7976 0.106 Uiso 1 1 calc R U
H23C H 0.6609 0.1817 0.7941 0.106 Uiso 1 1 calc R U
C24 C 0.9201(3) 0.0806(3) 0.8008(2) 0.0917(10) Uani 1 1 d . .
H24A H 0.9011 0.1618 0.7563 0.138 Uiso 1 1 calc R U
H24B H 0.9158 0.0124 0.7685 0.138 Uiso 1 1 calc R U
H24C H 1.0071 0.0709 0.8283 0.138 Uiso 1 1 calc R U
C25 C 0.8451(3) -0.0581(2) 0.94552(18) 0.0618(6) Uani 1 1 d . .
H25A H 0.9300 -0.0704 0.9767 0.093 Uiso 1 1 calc R U
H25B H 0.8442 -0.1222 0.9088 0.093 Uiso 1 1 calc R U
H25C H 0.7779 -0.0656 0.9924 0.093 Uiso 1 1 calc R U
C26 C 0.61717(18) 0.62956(17) 0.92616(12) 0.0362(4) Uani 1 1 d . .
C27 C 0.59072(19) 0.75550(18) 0.87387(13) 0.0409(4) Uani 1 1 d . .
H27 H 0.6119 0.8214 0.9000 0.049 Uiso 1 1 calc R U
C28 C 0.53365(19) 0.78432(18) 0.78401(13) 0.0423(5) Uani 1 1 d . .
H28 H 0.5176 0.8694 0.7505 0.051 Uiso 1 1 calc R U
C29 C 0.49937(19) 0.68844(18) 0.74205(13) 0.0400(4) Uani 1 1 d . .
C30 C 0.52386(19) 0.56292(19) 0.79572(13) 0.0426(5) Uani 1 1 d . .
H30 H 0.5012 0.4973 0.7699 0.051 Uiso 1 1 calc R U
C31 C 0.58053(19) 0.53281(17) 0.88577(13) 0.0398(4) Uani 1 1 d . .
H31 H 0.5946 0.4481 0.9199 0.048 Uiso 1 1 calc R U
C32 C 0.3101(2) 0.8371(2) 0.51233(15) 0.0562(6) Uani 1 1 d . .
C33 C 0.3715(2) 0.7050(2) 0.49447(14) 0.0543(6) Uani 1 1 d . .
C34 C 0.3223(4) 0.9538(3) 0.43600(18) 0.0879(10) Uani 1 1 d . .
H34A H 0.2831 1.0297 0.4568 0.132 Uiso 1 1 calc R U
H34B H 0.2775 0.9493 0.3789 0.132 Uiso 1 1 calc R U
H34C H 0.4140 0.9571 0.4236 0.132 Uiso 1 1 calc R U
C35 C 0.1647(3) 0.8389(4) 0.5421(2) 0.0926(10) Uani 1 1 d . .
H35A H 0.1561 0.7587 0.5842 0.139 Uiso 1 1 calc R U
H35B H 0.1091 0.8511 0.4865 0.139 Uiso 1 1 calc R U
H35C H 0.1386 0.9079 0.5740 0.139 Uiso 1 1 calc R U
C36 C 0.4933(3) 0.7124(3) 0.43275(19) 0.0894(9) Uani 1 1 d . .
H36A H 0.5474 0.7664 0.4535 0.134 Uiso 1 1 calc R U
H36B H 0.4659 0.7477 0.3675 0.134 Uiso 1 1 calc R U
H36C H 0.5430 0.6278 0.4384 0.134 Uiso 1 1 calc R U
C37 C 0.2809(3) 0.6314(3) 0.4563(2) 0.0858(9) Uani 1 1 d . .
H37A H 0.3315 0.5563 0.4405 0.129 Uiso 1 1 calc R U
H37B H 0.2351 0.6845 0.4003 0.129 Uiso 1 1 calc R U
H37C H 0.2180 0.6060 0.5035 0.129 Uiso 1 1 calc R U
N1 N 0.66937(15) 0.69681(14) 1.07179(10) 0.0387(4) Uani 1 1 d . .
N2 N 0.76881(15) 0.49950(13) 1.06330(10) 0.0347(4) Uani 1 1 d . .
O1 O 0.42034(16) 0.63413(14) 0.58908(10) 0.0544(4) Uani 1 1 d . .
O2 O 0.38266(16) 0.84473(13) 0.59661(9) 0.0534(4) Uani 1 1 d . .

loop_
_atom_site_aniso_label
_atom_site_aniso_U_11
_atom_site_aniso_U_22
_atom_site_aniso_U_33
_atom_site_aniso_U_23
_atom_site_aniso_U_13
_atom_site_aniso_U_12
B1 0.0416(12) 0.0489(12) 0.0344(11) -0.0100(9) -0.0027(9) -0.0102(9)
C1 0.0384(10) 0.0353(9) 0.0342(9) -0.0054(7) -0.0058(7) -0.0091(7)
C2 0.0361(9) 0.0373(9) 0.0280(9) -0.0066(7) -0.0004(7) -0.0110(7)
C3 0.0371(9) 0.0387(9) 0.0309(9) -0.0095(7) -0.0023(7) -0.0094(7)
C4 0.0385(10) 0.0436(10) 0.0330(9) -0.0113(8) 0.0020(8) -0.0126(8)
C5 0.0480(12) 0.0495(11) 0.0470(11) -0.0191(9) -0.0019(9) -0.0048(9)
C6 0.0600(14) 0.0564(13) 0.0612(14) -0.0293(11) 0.0000(11) -0.0055(11)
C7 0.0655(15) 0.0718(15) 0.0521(13) -0.0346(12) -0.0027(11) -0.0137(12)
C8 0.0578(13) 0.0635(13) 0.0385(11) -0.0181(10) -0.0060(9) -0.0133(10)
C9 0.0424(10) 0.0476(10) 0.0309(9) -0.0095(8) 0.0002(8) -0.0156(8)
C10 0.0434(10) 0.0430(10) 0.0299(9) -0.0051(7) -0.0032(8) -0.0132(8)
C11 0.0596(13) 0.0557(12) 0.0436(11) -0.0084(9) -0.0172(10) -0.0113(10)
C12 0.0601(14) 0.0606(14) 0.0559(13) -0.0069(11) -0.0265(11) 0.0001(11)
C13 0.0600(14) 0.0504(12) 0.0578(13) -0.0073(10) -0.0160(11) 0.0057(10)
C14 0.0494(12) 0.0446(11) 0.0416(11) -0.0087(8) -0.0086(9) -0.0033(9)
C15 0.0374(10) 0.0374(9) 0.0304(9) -0.0033(7) -0.0022(7) -0.0086(7)
C16 0.0363(9) 0.0342(9) 0.0302(9) -0.0075(7) -0.0045(7) -0.0060(7)
C17 0.0470(11) 0.0397(10) 0.0315(9) -0.0068(7) 0.0054(8) -0.0107(8)
C18 0.0506(11) 0.0353(9) 0.0421(10) -0.0046(8) 0.0058(9) -0.0148(8)
C19 0.0398(10) 0.0373(9) 0.0346(9) -0.0086(7) -0.0038(8) -0.0076(8)
C20 0.0487(11) 0.0460(10) 0.0372(10) -0.0105(8) 0.0099(8) -0.0132(9)
C21 0.0459(11) 0.0395(10) 0.0414(10) -0.0079(8) 0.0077(8) -0.0172(8)
C22 0.0578(13) 0.0459(11) 0.0441(11) -0.0184(9) -0.0024(9) -0.0145(9)
C23 0.0864(19) 0.0664(15) 0.0629(15) -0.0174(12) -0.0312(13) -0.0156(13)
C24 0.122(3) 0.091(2) 0.091(2) -0.0617(18) 0.0514(19) -0.0486(19)
C25 0.0729(16) 0.0426(12) 0.0727(15) -0.0185(11) -0.0193(12) -0.0082(10)
C26 0.0372(10) 0.0412(10) 0.0316(9) -0.0086(7) -0.0046(7) -0.0091(8)
C27 0.0444(11) 0.0397(10) 0.0403(10) -0.0082(8) -0.0092(8) -0.0117(8)
C28 0.0480(11) 0.0398(10) 0.0369(10) -0.0002(8) -0.0078(8) -0.0114(8)
C29 0.0406(10) 0.0474(11) 0.0321(9) -0.0076(8) -0.0024(8) -0.0085(8)
C30 0.0467(11) 0.0453(10) 0.0390(10) -0.0134(8) -0.0066(8) -0.0112(8)
C31 0.0465(11) 0.0350(9) 0.0374(10) -0.0048(7) -0.0086(8) -0.0083(8)
C32 0.0746(15) 0.0519(12) 0.0402(11) -0.0085(9) -0.0233(10) -0.0052(11)
C33 0.0681(14) 0.0580(13) 0.0357(11) -0.0088(9) -0.0166(10) -0.0081(11)
C34 0.146(3) 0.0637(16) 0.0474(14) 0.0019(12) -0.0245(16) -0.0155(17)
C35 0.0589(17) 0.115(2) 0.102(2) -0.035(2) -0.0169(16) 0.0082(16)
C36 0.095(2) 0.112(2) 0.0531(15) -0.0165(15) 0.0050(15) 0.0043(18)
C37 0.116(2) 0.0682(16) 0.0760(18) -0.0218(14) -0.0465(17) -0.0130(16)
N1 0.0417(9) 0.0386(8) 0.0364(8) -0.0092(7) -0.0076(7) -0.0059(7)
N2 0.0403(8) 0.0352(8) 0.0302(7) -0.0088(6) -0.0038(6) -0.0080(6)
O1 0.0742(10) 0.0477(8) 0.0384(8) -0.0066(6) -0.0188(7) -0.0037(7)
O2 0.0772(10) 0.0458(8) 0.0372(8) -0.0099(6) -0.0182(7) -0.0075(7)

loop_
_atom_type_symbol
_atom_type_description
_atom_type_scat_dispersion_real
_atom_type_scat_dispersion_imag
_atom_type_scat_source
C C 0.0033 0.0016 'International Tables Vol C Tables 4.2.6.8 and 6.1.1.4'
H H 0.0000 0.0000 'International Tables Vol C Tables 4.2.6.8 and 6.1.1.4'
N N 0.0061 0.0033 'International Tables Vol C Tables 4.2.6.8 and 6.1.1.4'
O O 0.0106 0.0060 'International Tables Vol C Tables 4.2.6.8 and 6.1.1.4'
B B 0.0013 0.0007 'International Tables Vol C Tables 4.2.6.8 and 6.1.1.4'

loop_
_geom_angle_atom_site_label_1
_geom_angle_atom_site_label_2
_geom_angle_atom_site_label_3
_geom_angle
O2 B1 O1 113.43(17)
O2 B1 C29 122.79(18)
O1 B1 C29 123.78(18)
N1 C1 N2 111.96(15)
N1 C1 C26 122.36(16)
N2 C1 C26 125.55(15)
C3 C2 N2 104.69(15)
C3 C2 C15 123.17(16)
N2 C2 C15 131.78(16)
N1 C3 C2 111.73(15)
N1 C3 C4 126.70(16)
C2 C3 C4 121.52(16)
C5 C4 C9 120.67(17)
C5 C4 C3 121.96(17)
C9 C4 C3 117.35(17)
C6 C5 C4 120.2(2)
C6 C5 H5 119.9
C4 C5 H5 119.9
C5 C6 C7 119.7(2)
C5 C6 H6 120.2
C7 C6 H6 120.2
C8 C7 C6 120.9(2)
C8 C7 H7 119.5
C6 C7 H7 119.5
C7 C8 C9 121.4(2)
C7 C8 H8 119.3
C9 C8 H8 119.3
C8 C9 C4 117.12(18)
C8 C9 C10 122.40(18)
C4 C9 C10 120.46(16)
C11 C10 C15 117.42(18)
C11 C10 C9 121.50(17)
C15 C10 C9 120.99(16)
C12 C11 C10 122.63(19)
C12 C11 H11 118.7
C10 C11 H11 118.7
C11 C12 C13 120.0(2)
C11 C12 H12 120.0
C13 C12 H12 120.0
C14 C13 C12 119.8(2)
C14 C13 H13 120.1
C12 C13 H13 120.1
C13 C14 C15 121.27(19)
C13 C14 H14 119.4
C15 C14 H14 119.4
C14 C15 C10 118.86(17)
C14 C15 C2 124.65(16)
C10 C15 C2 116.35(16)
C21 C16 C17 120.10(16)
C21 C16 N2 119.58(15)
C17 C16 N2 119.94(15)
C16 C17 C18 119.56(16)
C16 C17 H17 120.2
C18 C17 H17 120.2
C17 C18 C19 121.73(17)
C17 C18 H18 119.1
C19 C18 H18 119.1
C20 C19 C18 116.85(16)
C20 C19 C22 122.94(17)
C18 C19 C22 120.07(16)
C21 C20 C19 121.88(17)
C21 C20 H20 119.1
C19 C20 H20 119.1
C16 C21 C20 119.69(16)
C16 C21 H21 120.2
C20 C21 H21 120.2
C19 C22 C25 111.43(16)
C19 C22 C24 111.69(17)
C25 C22 C24 108.2(2)
C19 C22 C23 107.21(17)
C25 C22 C23 109.16(19)
C24 C22 C23 109.1(2)
C22 C23 H23A 109.5
C22 C23 H23B 109.5
H23A C23 H23B 109.5
C22 C23 H23C 109.5
H23A C23 H23C 109.5
H23B C23 H23C 109.5
C22 C24 H24A 109.5
C22 C24 H24B 109.5
H24A C24 H24B 109.5
C22 C24 H24C 109.5
H24A C24 H24C 109.5
H24B C24 H24C 109.5
C22 C25 H25A 109.5
C22 C25 H25B 109.5
H25A C25 H25B 109.5
C22 C25 H25C 109.5
H25A C25 H25C 109.5
H25B C25 H25C 109.5
C27 C26 C31 118.01(16)
C27 C26 C1 117.17(15)
C31 C26 C1 124.82(16)
C28 C27 C26 121.15(17)
C28 C27 H27 119.4
C26 C27 H27 119.4
C27 C28 C29 121.41(17)
C27 C28 H28 119.3
C29 C28 H28 119.3
C30 C29 C28 117.02(17)
C30 C29 B1 122.13(17)
C28 C29 B1 120.83(17)
C31 C30 C29 122.16(17)
C31 C30 H30 118.9
C29 C30 H30 118.9
C30 C31 C26 120.23(17)
C30 C31 H31 119.9
C26 C31 H31 119.9
O2 C32 C34 108.10(19)
O2 C32 C33 102.89(16)
C34 C32 C33 117.7(2)
O2 C32 C35 105.7(2)
C34 C32 C35 110.3(2)
C33 C32 C35 111.2(2)
O1 C33 C37 109.1(2)
O1 C33 C36 105.90(19)
C37 C33 C36 109.4(2)
O1 C33 C32 102.68(15)
C37 C33 C32 116.8(2)
C36 C33 C32 112.1(2)
C32 C34 H34A 109.5
C32 C34 H34B 109.5
H34A C34 H34B 109.5
C32 C34 H34C 109.5
H34A C34 H34C 109.5
H34B C34 H34C 109.5
C32 C35 H35A 109.5
C32 C35 H35B 109.5
H35A C35 H35B 109.5
C32 C35 H35C 109.5
H35A C35 H35C 109.5
H35B C35 H35C 109.5
C33 C36 H36A 109.5
C33 C36 H36B 109.5
H36A C36 H36B 109.5
C33 C36 H36C 109.5
H36A C36 H36C 109.5
H36B C36 H36C 109.5
C33 C37 H37A 109.5
C33 C37 H37B 109.5
H37A C37 H37B 109.5
C33 C37 H37C 109.5
H37A C37 H37C 109.5
H37B C37 H37C 109.5
C1 N1 C3 104.92(15)
C1 N2 C2 106.71(14)
C1 N2 C16 124.55(14)
C2 N2 C16 128.70(15)
B1 O1 C33 107.06(16)
B1 O2 C32 107.16(15)

loop_
_geom_bond_atom_site_label_1
_geom_bond_atom_site_label_2
_geom_bond_distance
B1 O2 1.358(3)
B1 O1 1.361(3)
B1 C29 1.552(3)
C1 N1 1.324(2)
C1 N2 1.378(2)
C1 C26 1.477(2)
C2 C3 1.379(2)
C2 N2 1.389(2)
C2 C15 1.432(2)
C3 N1 1.369(2)
C3 C4 1.438(2)
C4 C5 1.399(3)
C4 C9 1.414(3)
C5 C6 1.375(3)
C5 H5 0.9300
C6 C7 1.383(3)
C6 H6 0.9300
C7 C8 1.370(3)
C7 H7 0.9300
C8 C9 1.404(3)
C8 H8 0.9300
C9 C10 1.468(3)
C10 C11 1.406(3)
C10 C15 1.418(2)
C11 C12 1.361(3)
C11 H11 0.9300
C12 C13 1.385(3)
C12 H12 0.9300
C13 C14 1.374(3)
C13 H13 0.9300
C14 C15 1.413(3)
C14 H14 0.9300
C16 C21 1.372(2)
C16 C17 1.377(3)
C16 N2 1.436(2)
C17 C18 1.379(3)
C17 H17 0.9300
C18 C19 1.394(3)
C18 H18 0.9300
C19 C20 1.387(3)
C19 C22 1.525(2)
C20 C21 1.379(3)
C20 H20 0.9300
C21 H21 0.9300
C22 C25 1.530(3)
C22 C24 1.534(3)
C22 C23 1.538(3)
C23 H23A 0.9600
C23 H23B 0.9600
C23 H23C 0.9600
C24 H24A 0.9600
C24 H24B 0.9600
C24 H24C 0.9600
C25 H25A 0.9600
C25 H25B 0.9600
C25 H25C 0.9600
C26 C27 1.390(3)
C26 C31 1.403(2)
C27 C28 1.377(3)
C27 H27 0.9300
C28 C29 1.399(3)
C28 H28 0.9300
C29 C30 1.393(3)
C30 C31 1.377(3)
C30 H30 0.9300
C31 H31 0.9300
C32 O2 1.454(2)
C32 C34 1.504(3)
C32 C33 1.539(3)
C32 C35 1.545(4)
C33 O1 1.460(2)
C33 C37 1.496(3)
C33 C36 1.528(4)
C34 H34A 0.9600
C34 H34B 0.9600
C34 H34C 0.9600
C35 H35A 0.9600
C35 H35B 0.9600
C35 H35C 0.9600
C36 H36A 0.9600
C36 H36B 0.9600
C36 H36C 0.9600
C37 H37A 0.9600
C37 H37B 0.9600
C37 H37C 0.9600

loop_
_geom_torsion_atom_site_label_1
_geom_torsion_atom_site_label_2
_geom_torsion_atom_site_label_3
_geom_torsion_atom_site_label_4
_geom_torsion
N2 C2 C3 N1 0.0(2)
C15 C2 C3 N1 173.76(15)
N2 C2 C3 C4 -177.76(15)
C15 C2 C3 C4 -4.0(3)
N1 C3 C4 C5 2.5(3)
C2 C3 C4 C5 179.90(18)
N1 C3 C4 C9 -175.84(17)
C2 C3 C4 C9 1.6(3)
C9 C4 C5 C6 -1.0(3)
C3 C4 C5 C6 -179.24(19)
C4 C5 C6 C7 -0.3(3)
C5 C6 C7 C8 0.1(4)
C6 C7 C8 C9 1.4(4)
C7 C8 C9 C4 -2.6(3)
C7 C8 C9 C10 175.9(2)
C5 C4 C9 C8 2.4(3)
C3 C4 C9 C8 -179.29(16)
C5 C4 C9 C10 -176.16(17)
C3 C4 C9 C10 2.2(3)
C8 C9 C10 C11 -6.0(3)
C4 C9 C10 C11 172.47(18)
C8 C9 C10 C15 177.78(17)
C4 C9 C10 C15 -3.8(3)
C15 C10 C11 C12 0.0(3)
C9 C10 C11 C12 -176.3(2)
C10 C11 C12 C13 -0.8(4)
C11 C12 C13 C14 0.4(4)
C12 C13 C14 C15 0.7(4)
C13 C14 C15 C10 -1.5(3)
C13 C14 C15 C2 174.2(2)
C11 C10 C15 C14 1.1(3)
C9 C10 C15 C14 177.47(17)
C11 C10 C15 C2 -174.91(17)
C9 C10 C15 C2 1.5(3)
C3 C2 C15 C14 -173.36(18)
N2 C2 C15 C14 -1.5(3)
C3 C2 C15 C10 2.4(3)
N2 C2 C15 C10 174.24(16)
C21 C16 C17 C18 -3.5(3)
N2 C16 C17 C18 169.42(17)
C16 C17 C18 C19 0.0(3)
C17 C18 C19 C20 3.6(3)
C17 C18 C19 C22 -172.13(18)
C18 C19 C20 C21 -3.7(3)
C22 C19 C20 C21 171.83(19)
C17 C16 C21 C20 3.3(3)
N2 C16 C21 C20 -169.60(17)
C19 C20 C21 C16 0.4(3)
C20 C19 C22 C25 136.8(2)
C18 C19 C22 C25 -47.8(3)
C20 C19 C22 C24 15.6(3)
C18 C19 C22 C24 -169.0(2)
C20 C19 C22 C23 -103.8(2)
C18 C19 C22 C23 71.6(2)
N1 C1 C26 C27 27.3(3)
N2 C1 C26 C27 -148.12(18)
N1 C1 C26 C31 -152.75(18)
N2 C1 C26 C31 31.8(3)
C31 C26 C27 C28 -1.8(3)
C1 C26 C27 C28 178.16(17)
C26 C27 C28 C29 0.4(3)
C27 C28 C29 C30 0.9(3)
C27 C28 C29 B1 179.28(18)
O2 B1 C29 C30 165.06(19)
O1 B1 C29 C30 -14.5(3)
O2 B1 C29 C28 -13.3(3)
O1 B1 C29 C28 167.19(19)
C28 C29 C30 C31 -0.7(3)
B1 C29 C30 C31 -179.08(18)
C29 C30 C31 C26 -0.7(3)
C27 C26 C31 C30 2.0(3)
C1 C26 C31 C30 -177.99(18)
O2 C32 C33 O1 25.6(2)
C34 C32 C33 O1 144.3(2)
C35 C32 C33 O1 -87.1(2)
O2 C32 C33 C37 144.9(2)
C34 C32 C33 C37 -96.4(3)
C35 C32 C33 C37 32.2(3)
O2 C32 C33 C36 -87.7(2)
C34 C32 C33 C36 31.0(3)
C35 C32 C33 C36 159.7(2)
N2 C1 N1 C3 0.0(2)
C26 C1 N1 C3 -175.95(16)
C2 C3 N1 C1 0.0(2)
C4 C3 N1 C1 177.59(17)
N1 C1 N2 C2 0.0(2)
C26 C1 N2 C2 175.80(16)
N1 C1 N2 C16 177.75(15)
C26 C1 N2 C16 -6.4(3)
C3 C2 N2 C1 0.02(18)
C15 C2 N2 C1 -172.97(18)
C3 C2 N2 C16 -177.66(16)
C15 C2 N2 C16 9.4(3)
C21 C16 N2 C1 71.0(2)
C17 C16 N2 C1 -101.9(2)
C21 C16 N2 C2 -111.7(2)
C17 C16 N2 C2 75.4(2)
O2 B1 O1 C33 8.3(2)
C29 B1 O1 C33 -172.10(19)
C37 C33 O1 B1 -145.6(2)
C36 C33 O1 B1 96.7(2)
C32 C33 O1 B1 -21.0(2)
O1 B1 O2 C32 9.3(2)
C29 B1 O2 C32 -170.29(19)
C34 C32 O2 B1 -146.8(2)
C33 C32 O2 B1 -21.6(2)
C35 C32 O2 B1 95.1(2)
